data_7107224
loop_
_publ_author_name
'Dongdong Wu'
'Lei Wang'
'Kai Xu'
'Jia Song'
'Hong-Kun Fun'
'JianHua Xu'
'Yan Zhang'

_publ_section_title
;
 Facile and highly atom-economic method to build biaryl-containing
 medium-ring lactones
;
_journal_name_full Chem.Commun.
_journal_page_first 1168
_journal_paper_doi 10.1039/c2cc16492b
_journal_volume 48
_journal_year 2012
_chemical_formula_sum 'C23 H18 O4'
_chemical_formula_weight 358.37
_chemical_name_systematic
;
?
;
_space_group_IT_number 14
_symmetry_space_group_name_Hall '-P 2ybc'
_symmetry_space_group_name_H-M 'P 1 21/c 1'
_atom_sites_solution_hydrogens geom
_atom_sites_solution_primary direct
_atom_sites_solution_secondary difmap
_audit_creation_method SHELXL-97
_cell_angle_alpha 90.00
_cell_angle_beta 90.0340(10)
_cell_angle_gamma 90.00
_cell_formula_units_Z 4
_cell_length_a 8.51370(10)
_cell_length_b 17.0468(2)
_cell_length_c 12.05680(10)
_cell_measurement_reflns_used 9925
_cell_measurement_temperature 100(1)
_cell_measurement_theta_max 33.62
_cell_measurement_theta_min 2.39
_cell_volume 1749.82(3)
_computing_cell_refinement 'SAINT (Bruker, 2009)'
_computing_data_collection 'APEX2 (Bruker, 2009)'
_computing_data_reduction SAINT
_computing_molecular_graphics SHELXTL
_computing_publication_material
;
SHELXTL (Sheldrick, 2008), PLATON (Spek, 2009)
;
_computing_structure_refinement SHELXTL
_computing_structure_solution 'SHELXTL (Sheldrick, 2008)'
_diffrn_ambient_temperature 100
_diffrn_measured_fraction_theta_full 0.997
_diffrn_measured_fraction_theta_max 0.997
_diffrn_measurement_device_type
;
Bruker SMART APEXII CCD area-detector diffractometer
;
_diffrn_measurement_method '\f and \w scans'
_diffrn_radiation_monochromator graphite
_diffrn_radiation_source 'fine-focus sealed tube'
_diffrn_radiation_type MoK\a
_diffrn_radiation_wavelength 0.71073
_diffrn_reflns_av_R_equivalents 0.0506
_diffrn_reflns_av_sigmaI/netI 0.0364
_diffrn_reflns_limit_h_max 13
_diffrn_reflns_limit_h_min -13
_diffrn_reflns_limit_k_max 26
_diffrn_reflns_limit_k_min -26
_diffrn_reflns_limit_l_max 18
_diffrn_reflns_limit_l_min -18
_diffrn_reflns_number 50813
_diffrn_reflns_theta_full 33.82
_diffrn_reflns_theta_max 33.82
_diffrn_reflns_theta_min 2.07
_diffrn_standards_number 0
_exptl_absorpt_coefficient_mu 0.093
_exptl_absorpt_correction_T_max 0.9825
_exptl_absorpt_correction_T_min 0.9744
_exptl_absorpt_correction_type multi-scan
_exptl_absorpt_process_details '(<i>SADABS</i>; Bruker, 2009)'
_exptl_crystal_colour colourless
_exptl_crystal_density_diffrn 1.360
_exptl_crystal_density_method 'not measured'
_exptl_crystal_description block
_exptl_crystal_F_000 752
_exptl_crystal_size_max 0.28
_exptl_crystal_size_mid 0.20
_exptl_crystal_size_min 0.19
_refine_diff_density_max 0.619
_refine_diff_density_min -0.245
_refine_diff_density_rms 0.063
_refine_ls_extinction_method none
_refine_ls_goodness_of_fit_ref 1.036
_refine_ls_hydrogen_treatment mixed
_refine_ls_matrix_type full
_refine_ls_number_parameters 245
_refine_ls_number_reflns 7034
_refine_ls_number_restraints 0
_refine_ls_restrained_S_all 1.036
_refine_ls_R_factor_all 0.0772
_refine_ls_R_factor_gt 0.0553
_refine_ls_structure_factor_coef Fsqd
_refine_ls_weighting_details 'calc w=1/[\s^2^(Fo^2^)+(0.0646P)^2^+0.7063P] where P=(Fo^2^+2Fc^2^)/3'
_refine_ls_weighting_scheme calc
_refine_ls_wR_factor_gt 0.1291
_refine_ls_wR_factor_ref 0.1424
_reflns_number_gt 5390
_reflns_number_total 7034
_reflns_threshold_expression I>2\s(I)
_cod_data_source_file c2cc16492b.txt
_cod_data_source_block wdd73a_0m
_cod_database_code 7107224

loop_
_symmetry_equiv_pos_as_xyz
'x, y, z'
'-x, y+1/2, -z+1/2'
'-x, -y, -z'
'x, -y-1/2, z-1/2'

loop_
_atom_site_label
_atom_site_type_symbol
_atom_site_fract_x
_atom_site_fract_y
_atom_site_fract_z
_atom_site_U_iso_or_equiv
_atom_site_adp_type
_atom_site_occupancy
_atom_site_symmetry_multiplicity
_atom_site_calc_flag
_atom_site_refinement_flags
O1 O 0.52380(10) 0.50241(5) 0.84128(7) 0.02044(17) Uani 1 1 d .
O2 O 0.43683(10) 0.62841(5) 0.84080(7) 0.01710(16) Uani 1 1 d .
O3 O 0.76139(11) 0.71371(5) 0.81002(7) 0.02234(18) Uani 1 1 d .
O4 O 0.71113(10) 0.63070(5) 0.95359(7) 0.01822(16) Uani 1 1 d .
C1 C 0.72441(14) 0.58381(7) 0.52428(9) 0.0196(2) Uani 1 1 d .
H1A H 0.8285 0.5796 0.4965 0.024 Uiso 1 1 calc R
C2 C 0.60307(16) 0.60188(7) 0.45150(10) 0.0219(2) Uani 1 1 d .
H2A H 0.6245 0.6089 0.3748 0.026 Uiso 1 1 calc R
C3 C 0.45072(15) 0.60960(7) 0.49070(10) 0.0210(2) Uani 1 1 d .
H3A H 0.3674 0.6214 0.4410 0.025 Uiso 1 1 calc R
C4 C 0.42066(14) 0.60004(7) 0.60330(10) 0.0187(2) Uani 1 1 d .
H4A H 0.3172 0.6073 0.6309 0.022 Uiso 1 1 calc R
C5 C 0.54198(13) 0.57977(6) 0.67588(9) 0.01557(19) Uani 1 1 d .
C6 C 0.69707(13) 0.57165(6) 0.63750(9) 0.01592(19) Uani 1 1 d .
C7 C 0.83289(13) 0.54869(7) 0.70916(9) 0.0165(2) Uani 1 1 d .
C8 C 0.93103(14) 0.48786(7) 0.67256(10) 0.0205(2) Uani 1 1 d .
H8A H 0.9092 0.4631 0.6036 0.025 Uiso 1 1 calc R
C9 C 1.05930(15) 0.46281(8) 0.73452(11) 0.0230(2) Uani 1 1 d .
H9A H 1.1244 0.4219 0.7072 0.028 Uiso 1 1 calc R
C10 C 1.09263(14) 0.49729(8) 0.83607(11) 0.0227(2) Uani 1 1 d .
H10A H 1.1800 0.4801 0.8787 0.027 Uiso 1 1 calc R
C11 C 0.99663(14) 0.55729(7) 0.87467(10) 0.0202(2) Uani 1 1 d .
H11A H 1.0175 0.5805 0.9448 0.024 Uiso 1 1 calc R
C12 C 0.86952(13) 0.58388(7) 0.81130(9) 0.0170(2) Uani 1 1 d .
C13 C 0.77606(13) 0.65130(7) 0.85520(9) 0.0172(2) Uani 1 1 d .
C14 C 0.58139(14) 0.67815(7) 0.99506(10) 0.0188(2) Uani 1 1 d .
H14A H 0.5826 0.7311 0.9593 0.023 Uiso 1 1 calc R
C15 C 0.43175(13) 0.63287(7) 0.96111(9) 0.0168(2) Uani 1 1 d .
H15A H 0.4324 0.5790 0.9941 0.020 Uiso 1 1 calc R
C16 C 0.50144(13) 0.56383(7) 0.79434(9) 0.01599(19) Uani 1 1 d .
C17 C 0.28530(13) 0.67627(7) 0.99471(9) 0.0163(2) Uani 1 1 d .
C18 C 0.22055(14) 0.66276(7) 1.09937(10) 0.0201(2) Uani 1 1 d .
H18A H 0.2650 0.6241 1.1466 0.024 Uiso 1 1 calc R
C19 C 0.09114(15) 0.70584(8) 1.13453(10) 0.0223(2) Uani 1 1 d .
H19A H 0.0490 0.6972 1.2065 0.027 Uiso 1 1 calc R
C20 C 0.02291(14) 0.76138(7) 1.06520(11) 0.0221(2) Uani 1 1 d .
H20A H -0.0648 0.7911 1.0898 0.027 Uiso 1 1 calc R
C21 C 0.08385(14) 0.77317(7) 0.95962(11) 0.0213(2) Uani 1 1 d .
H21A H 0.0357 0.8099 0.9111 0.026 Uiso 1 1 calc R
C22 C 0.21533(14) 0.73130(7) 0.92470(10) 0.0185(2) Uani 1 1 d .
H22A H 0.2576 0.7402 0.8529 0.022 Uiso 1 1 calc R
C23 C 0.60226(15) 0.68598(8) 1.11932(10) 0.0227(2) Uani 1 1 d .
H23A H 0.7070 0.7070 1.1353 0.034 Uiso 1 1 calc R
H23B H 0.5911 0.6343 1.1541 0.034 Uiso 1 1 calc R
H23C H 0.5223 0.7216 1.1489 0.034 Uiso 1 1 calc R

loop_
_atom_site_aniso_label
_atom_site_aniso_U_11
_atom_site_aniso_U_22
_atom_site_aniso_U_33
_atom_site_aniso_U_23
_atom_site_aniso_U_13
_atom_site_aniso_U_12
O1 0.0235(4) 0.0169(4) 0.0209(4) 0.0020(3) -0.0004(3) -0.0005(3)
O2 0.0198(4) 0.0180(4) 0.0135(3) -0.0012(3) -0.0017(3) 0.0024(3)
O3 0.0239(4) 0.0217(4) 0.0215(4) 0.0006(3) -0.0032(3) 0.0012(3)
O4 0.0179(4) 0.0195(4) 0.0172(4) 0.0005(3) -0.0003(3) 0.0017(3)
C1 0.0217(5) 0.0214(5) 0.0158(5) 0.0001(4) -0.0013(4) -0.0007(4)
C2 0.0278(6) 0.0220(6) 0.0160(5) 0.0008(4) -0.0039(4) 0.0007(4)
C3 0.0257(6) 0.0194(5) 0.0180(5) 0.0000(4) -0.0078(4) 0.0020(4)
C4 0.0189(5) 0.0181(5) 0.0191(5) -0.0006(4) -0.0036(4) 0.0012(4)
C5 0.0176(5) 0.0139(4) 0.0153(5) -0.0012(4) -0.0024(4) -0.0007(4)
C6 0.0181(5) 0.0150(5) 0.0146(4) -0.0009(4) -0.0033(4) -0.0006(4)
C7 0.0150(4) 0.0190(5) 0.0153(5) 0.0015(4) -0.0011(4) -0.0016(4)
C8 0.0190(5) 0.0231(5) 0.0195(5) 0.0008(4) -0.0004(4) 0.0015(4)
C9 0.0186(5) 0.0257(6) 0.0247(6) 0.0023(5) 0.0009(4) 0.0043(4)
C10 0.0163(5) 0.0283(6) 0.0236(6) 0.0047(5) -0.0025(4) 0.0022(4)
C11 0.0178(5) 0.0254(6) 0.0174(5) 0.0021(4) -0.0039(4) -0.0032(4)
C12 0.0162(5) 0.0189(5) 0.0159(5) 0.0017(4) -0.0015(4) -0.0024(4)
C13 0.0152(5) 0.0209(5) 0.0156(5) -0.0014(4) -0.0038(4) -0.0030(4)
C14 0.0180(5) 0.0191(5) 0.0193(5) -0.0023(4) -0.0010(4) 0.0019(4)
C15 0.0174(5) 0.0196(5) 0.0135(4) -0.0004(4) -0.0019(4) 0.0013(4)
C16 0.0138(4) 0.0173(5) 0.0168(5) -0.0010(4) -0.0027(3) -0.0014(4)
C17 0.0161(5) 0.0168(5) 0.0160(5) -0.0021(4) -0.0013(4) -0.0009(4)
C18 0.0204(5) 0.0221(5) 0.0178(5) 0.0013(4) -0.0017(4) 0.0007(4)
C19 0.0217(5) 0.0257(6) 0.0196(5) -0.0008(4) 0.0032(4) -0.0005(4)
C20 0.0189(5) 0.0219(6) 0.0256(6) -0.0022(4) 0.0025(4) 0.0012(4)
C21 0.0202(5) 0.0194(5) 0.0243(6) 0.0016(4) -0.0012(4) 0.0019(4)
C22 0.0189(5) 0.0184(5) 0.0182(5) 0.0006(4) -0.0006(4) 0.0005(4)
C23 0.0209(5) 0.0284(6) 0.0187(5) -0.0056(4) -0.0019(4) -0.0015(4)

loop_
_atom_type_symbol
_atom_type_description
_atom_type_scat_dispersion_real
_atom_type_scat_dispersion_imag
_atom_type_scat_source
C C 0.0033 0.0016 'International Tables Vol C Tables 4.2.6.8 and 6.1.1.4'
H H 0.0000 0.0000 'International Tables Vol C Tables 4.2.6.8 and 6.1.1.4'
O O 0.0106 0.0060 'International Tables Vol C Tables 4.2.6.8 and 6.1.1.4'

loop_
_geom_angle_atom_site_label_1
_geom_angle_atom_site_label_2
_geom_angle_atom_site_label_3
_geom_angle
C16 O2 C15 117.93(9)
C13 O4 C14 117.77(9)
C2 C1 C6 121.63(11)
C2 C1 H1A 119.2
C6 C1 H1A 119.2
C3 C2 C1 120.06(11)
C3 C2 H2A 120.0
C1 C2 H2A 120.0
C2 C3 C4 119.60(11)
C2 C3 H3A 120.2
C4 C3 H3A 120.2
C3 C4 C5 120.26(11)
C3 C4 H4A 119.9
C5 C4 H4A 119.9
C4 C5 C6 120.82(10)
C4 C5 C16 118.20(10)
C6 C5 C16 120.93(10)
C1 C6 C5 117.57(10)
C1 C6 C7 118.24(10)
C5 C6 C7 124.17(10)
C8 C7 C12 117.35(10)
C8 C7 C6 118.18(10)
C12 C7 C6 124.47(10)
C9 C8 C7 121.73(11)
C9 C8 H8A 119.1
C7 C8 H8A 119.1
C10 C9 C8 120.29(12)
C10 C9 H9A 119.9
C8 C9 H9A 119.9
C9 C10 C11 119.17(11)
C9 C10 H10A 120.4
C11 C10 H10A 120.4
C10 C11 C12 120.67(11)
C10 C11 H11A 119.7
C12 C11 H11A 119.7
C11 C12 C7 120.76(11)
C11 C12 C13 117.85(10)
C7 C12 C13 121.39(10)
O3 C13 O4 125.73(11)
O3 C13 C12 125.12(11)
O4 C13 C12 109.15(10)
O4 C14 C23 107.44(9)
O4 C14 C15 104.88(9)
C23 C14 C15 113.73(10)
O4 C14 H14A 110.2
C23 C14 H14A 110.2
C15 C14 H14A 110.2
O2 C15 C17 108.63(9)
O2 C15 C14 105.41(9)
C17 C15 C14 111.48(9)
O2 C15 H15A 110.4
C17 C15 H15A 110.4
C14 C15 H15A 110.4
O1 C16 O2 125.23(10)
O1 C16 C5 124.77(10)
O2 C16 C5 110.00(9)
C22 C17 C18 119.27(11)
C22 C17 C15 121.39(10)
C18 C17 C15 119.31(10)
C19 C18 C17 120.11(11)
C19 C18 H18A 119.9
C17 C18 H18A 119.9
C20 C19 C18 120.49(11)
C20 C19 H19A 119.8
C18 C19 H19A 119.8
C21 C20 C19 119.55(11)
C21 C20 H20A 120.2
C19 C20 H20A 120.2
C20 C21 C22 120.22(11)
C20 C21 H21A 119.9
C22 C21 H21A 119.9
C21 C22 C17 120.30(11)
C21 C22 H22A 119.9
C17 C22 H22A 119.9
C14 C23 H23A 109.5
C14 C23 H23B 109.5
H23A C23 H23B 109.5
C14 C23 H23C 109.5
H23A C23 H23C 109.5
H23B C23 H23C 109.5

loop_
_geom_bond_atom_site_label_1
_geom_bond_atom_site_label_2
_geom_bond_distance
O1 C16 1.2053(14)
O2 C16 1.3522(14)
O2 C15 1.4532(13)
O3 C13 1.2017(15)
O4 C13 1.3553(14)
O4 C14 1.4577(14)
C1 C2 1.3896(17)
C1 C6 1.4003(16)
C1 H1A 0.9500
C2 C3 1.3870(18)
C2 H2A 0.9500
C3 C4 1.3912(17)
C3 H3A 0.9500
C4 C5 1.3967(16)
C4 H4A 0.9500
C5 C6 1.4062(16)
C5 C16 1.4945(16)
C6 C7 1.4951(16)
C7 C8 1.4031(17)
C7 C12 1.4048(16)
C8 C9 1.3900(17)
C8 H8A 0.9500
C9 C10 1.3872(19)
C9 H9A 0.9500
C10 C11 1.3897(18)
C10 H10A 0.9500
C11 C12 1.3998(16)
C11 H11A 0.9500
C12 C13 1.4950(16)
C14 C23 1.5144(17)
C14 C15 1.5447(17)
C14 H14A 1.0000
C15 C17 1.5056(16)
C15 H15A 1.0000
C17 C22 1.3952(16)
C17 C18 1.3964(16)
C18 C19 1.3905(17)
C18 H18A 0.9500
C19 C20 1.3899(18)
C19 H19A 0.9500
C20 C21 1.3896(18)
C20 H20A 0.9500
C21 C22 1.3930(17)
C21 H21A 0.9500
C22 H22A 0.9500
C23 H23A 0.9800
C23 H23B 0.9800
C23 H23C 0.9800

loop_
_geom_hbond_atom_site_label_D
_geom_hbond_atom_site_label_H
_geom_hbond_atom_site_label_A
_geom_hbond_distance_DH
_geom_hbond_distance_HA
_geom_hbond_distance_DA
_geom_hbond_angle_DHA
_geom_hbond_site_symmetry_A
_geom_hbond_publ_flag
C15 H15A O1 1.0000 2.4500 3.3372(14) 147.00 3_667 yes
C23 H23A O3 0.9800 2.5500 3.1689(15) 121.00 4_565 yes
C23 H23B O1 0.9800 2.5300 3.4193(16) 151.00 3_667 yes

loop_
_geom_torsion_atom_site_label_1
_geom_torsion_atom_site_label_2
_geom_torsion_atom_site_label_3
_geom_torsion_atom_site_label_4
_geom_torsion
C6 C1 C2 C3 1.12(19)
C1 C2 C3 C4 0.72(19)
C2 C3 C4 C5 -2.49(18)
C3 C4 C5 C6 2.46(17)
C3 C4 C5 C16 -175.12(11)
C2 C1 C6 C5 -1.14(17)
C2 C1 C6 C7 177.13(11)
C4 C5 C6 C1 -0.64(16)
C16 C5 C6 C1 176.88(10)
C4 C5 C6 C7 -178.80(11)
C16 C5 C6 C7 -1.28(17)
C1 C6 C7 C8 -47.97(15)
C5 C6 C7 C8 130.18(12)
C1 C6 C7 C12 132.07(12)
C5 C6 C7 C12 -49.78(17)
C12 C7 C8 C9 0.24(17)
C6 C7 C8 C9 -179.72(11)
C7 C8 C9 C10 0.75(19)
C8 C9 C10 C11 -0.27(19)
C9 C10 C11 C12 -1.22(19)
C10 C11 C12 C7 2.25(18)
C10 C11 C12 C13 -176.96(11)
C8 C7 C12 C11 -1.72(16)
C6 C7 C12 C11 178.24(11)
C8 C7 C12 C13 177.46(10)
C6 C7 C12 C13 -2.58(17)
C14 O4 C13 O3 17.16(16)
C14 O4 C13 C12 -162.87(9)
C11 C12 C13 O3 118.53(13)
C7 C12 C13 O3 -60.67(16)
C11 C12 C13 O4 -61.44(13)
C7 C12 C13 O4 119.36(11)
C13 O4 C14 C23 -140.96(10)
C13 O4 C14 C15 97.71(11)
C16 O2 C15 C17 -146.61(10)
C16 O2 C15 C14 93.81(11)
O4 C14 C15 O2 -60.24(11)
C23 C14 C15 O2 -177.34(9)
O4 C14 C15 C17 -177.91(9)
C23 C14 C15 C17 64.98(13)
C15 O2 C16 O1 17.39(16)
C15 O2 C16 C5 -162.37(9)
C4 C5 C16 O1 119.47(13)
C6 C5 C16 O1 -58.11(16)
C4 C5 C16 O2 -60.77(13)
C6 C5 C16 O2 121.65(11)
O2 C15 C17 C22 -26.77(14)
C14 C15 C17 C22 88.95(13)
O2 C15 C17 C18 155.01(10)
C14 C15 C17 C18 -89.27(13)
C22 C17 C18 C19 -2.28(18)
C15 C17 C18 C19 175.98(11)
C17 C18 C19 C20 1.44(19)
C18 C19 C20 C21 0.67(19)
C19 C20 C21 C22 -1.92(19)
C20 C21 C22 C17 1.07(18)
C18 C17 C22 C21 1.03(17)
C15 C17 C22 C21 -177.19(11)
